data_4321101
loop_
_publ_author_name
'Enrique Colacio'
'Mustapha Ghazi'
'Raikko Kivek\"as'
'Jos\'e Mar\'ia Moreno'

_publ_contact_author
;
     J.M. Moreno
     Departamento de Qu\'imica Inorg\'anica.
     Facultad de Ciencias.
     Universidad de Granada
     18071-Granada
     SPAIN
;
_publ_contact_author_email jmoreno@ugr.es
_publ_contact_author_fax +34-958-248526
_publ_contact_author_phone +34-958-243236
_publ_section_title
;
 Helical-Chain Copper(II) Complexes and a Cyclic Tetranuclear Copper(II)
 Complex with Single Syn-Anti Carboxylate Bridges and Ferromagnetic
 Exchange Interactions
;
_journal_name_full 'Inorganic Chemistry'
_journal_page_first 2882
_journal_page_last 2890
_journal_paper_doi 10.1021/ic991209k
_journal_volume 39
_journal_year 2000
_chemical_formula_sum 'C40 H44 Cl4 Cu4 N8 O24'
_chemical_formula_weight 1416.80
_chemical_name_systematic
; 
 ? 
;
_space_group_IT_number 15
_symmetry_cell_setting monoclinic
_symmetry_space_group_name_Hall '-C 2yc'
_symmetry_space_group_name_H-M 'C 1 2/c 1'
_atom_sites_solution_hydrogens geom
_atom_sites_solution_primary direct
_atom_sites_solution_secondary difmap
_audit_creation_method SHELXL
_cell_angle_alpha 90.00
_cell_angle_beta 92.25(3)
_cell_angle_gamma 90.00
_cell_formula_units_Z 14
_cell_length_a 26.658(5)
_cell_length_b 7.966(2)
_cell_length_c 26.508(5)
_cell_measurement_reflns_used 36
_cell_measurement_temperature 293(2)
_cell_measurement_theta_max 15.8
_cell_measurement_theta_min 12.5
_cell_volume 5625(2)
_computing_cell_refinement 'STADI4 (STOE, 1995)'
_computing_data_collection 'STADI4 (STOE, 1995)'
_computing_data_reduction 'X-RED  (STOE, 1995)'
_computing_molecular_graphics 'SHELXTL-PC V5.0 (Siemens, 1994)'
_computing_publication_material 'SHELXTL-PC V5.0 (Siemens, 1994)'
_computing_structure_refinement 'SHELXL-93 (Sheldrick, 1993)'
_computing_structure_solution 'SHELXS-86 (Sheldrick, 1990)'
_diffrn_ambient_temperature 293(2)
_diffrn_measurement_device 'STOE-Siemens STADI4 4-circle'
_diffrn_measurement_method \w--2\q
_diffrn_radiation_monochromator graphite
_diffrn_radiation_source 'fine-focus sealed tube'
_diffrn_radiation_type MoK\a
_diffrn_radiation_wavelength 0.71073
_diffrn_reflns_av_R_equivalents 0.0036
_diffrn_reflns_av_sigmaI/netI 0.1465
_diffrn_reflns_limit_h_max 31
_diffrn_reflns_limit_h_min -31
_diffrn_reflns_limit_k_max 9
_diffrn_reflns_limit_k_min 0
_diffrn_reflns_limit_l_max 31
_diffrn_reflns_limit_l_min 0
_diffrn_reflns_number 9810
_diffrn_reflns_theta_max 24.98
_diffrn_reflns_theta_min 2.67
_diffrn_standards_decay_% 12.5
_diffrn_standards_interval_time 7200
_diffrn_standards_number 3
_exptl_absorpt_coefficient_mu 1.768
_exptl_absorpt_correction_T_max 293(2)
_exptl_absorpt_correction_T_min 293(2)
_exptl_absorpt_correction_type psi-scan
_exptl_crystal_colour Dark-blue
_exptl_crystal_density_diffrn 1.673
_exptl_crystal_description Prismatic
_exptl_crystal_F_000 2864
_exptl_crystal_size_max 0.40
_exptl_crystal_size_mid 0.28
_exptl_crystal_size_min 0.15
_refine_diff_density_max 0.987
_refine_diff_density_min -0.441
_refine_diff_density_rms 0.117
_refine_ls_extinction_method none
_refine_ls_goodness_of_fit_all 1.104
_refine_ls_goodness_of_fit_obs 1.226
_refine_ls_hydrogen_treatment riding
_refine_ls_matrix_type full
_refine_ls_number_parameters 381
_refine_ls_number_reflns 4845
_refine_ls_number_restraints 0
_refine_ls_restrained_S_all 1.268
_refine_ls_restrained_S_obs 1.226
_refine_ls_R_factor_all 0.2285
_refine_ls_R_factor_obs 0.0976
_refine_ls_shift/esd_max -0.055
_refine_ls_shift/esd_mean 0.005
_refine_ls_structure_factor_coef Fsqd
_refine_ls_weighting_details 'w=1/[\s^2^(Fo^2^)+(0.0622P)^2^+94.7916P] where P=(Fo^2^+2Fc^2^)/3'
_refine_ls_weighting_scheme calc
_refine_ls_wR_factor_all 0.2748
_refine_ls_wR_factor_obs 0.1732
_reflns_number_observed 2149
_reflns_number_total 4905
_reflns_observed_criterion >2sigma(I)
_cod_data_source_file ic991209k_4.cif
_cod_data_source_block complex4[Cu(L4)(ClO4)]4
_cod_depositor_comments
;
The following automatic conversions were performed:

'_refine_ls_weighting_scheme' value 'calc
w=1/[\s^2^(Fo^2^)+(0.0622P)^2^+94.7916P] where P=(Fo^2^+2Fc^2^)/3'
was changed to 'calc'. New tag '_refine_ls_weighting_details' was
created. The value of the new tag was set to
'w=1/[\s^2^(Fo^2^)+(0.0622P)^2^+94.7916P] where P=(Fo^2^+2Fc^2^)/3'.

Automatic conversion script
Id: cif_fix_values 3143 2015-03-26 13:38:13Z robertas 
;
_cod_original_cell_volume 5624.8(19)
_cod_database_code 4321101

loop_
_symmetry_equiv_pos_as_xyz
'x, y, z'
'-x, y, -z+1/2'
'x+1/2, y+1/2, z'
'-x+1/2, y+1/2, -z+1/2'
'-x, -y, -z'
'x, -y, z-1/2'
'-x+1/2, -y+1/2, -z'
'x+1/2, -y+1/2, z-1/2'

loop_
_atom_site_aniso_label
_atom_site_aniso_U_11
_atom_site_aniso_U_22
_atom_site_aniso_U_33
_atom_site_aniso_U_23
_atom_site_aniso_U_13
_atom_site_aniso_U_12
Cu1 0.0607(11) 0.0400(10) 0.0457(10) -0.0033(9) -0.0001(8) -0.0068(9)
Cu2 0.0555(11) 0.0388(9) 0.0540(10) 0.0024(9) 0.0078(8) -0.0050(9)
N81 0.058(8) 0.049(7) 0.048(7) 0.003(6) -0.013(6) -0.016(6)
N11 0.052(8) 0.045(8) 0.054(7) 0.011(6) 0.008(6) -0.005(6)
C21 0.035(9) 0.082(12) 0.069(10) -0.006(10) 0.006(7) 0.000(9)
C31 0.053(11) 0.086(14) 0.096(14) -0.006(11) 0.015(10) -0.020(9)
C41 0.076(14) 0.103(15) 0.082(13) 0.007(12) 0.032(10) -0.012(12)
C51 0.083(14) 0.078(13) 0.076(12) -0.013(10) 0.011(10) 0.002(11)
C61 0.061(10) 0.037(9) 0.076(11) 0.012(8) 0.008(9) -0.009(8)
N1 0.060(8) 0.049(8) 0.046(7) -0.001(6) 0.017(6) -0.002(7)
C2 0.050(9) 0.079(12) 0.042(9) 0.000(9) 0.005(7) -0.006(9)
C3 0.090(14) 0.099(15) 0.047(10) -0.028(10) 0.015(10) -0.013(12)
C4 0.074(13) 0.125(17) 0.069(13) -0.005(13) -0.011(10) 0.012(13)
C5 0.074(13) 0.083(13) 0.071(12) -0.001(10) 0.029(10) 0.000(10)
C6 0.064(11) 0.068(11) 0.044(9) 0.010(9) -0.010(8) -0.017(10)
N8 0.057(8) 0.041(7) 0.058(8) -0.004(6) 0.007(6) -0.007(6)
C12 0.050(9) 0.032(8) 0.061(9) -0.002(8) 0.018(7) 0.000(7)
C121 0.054(9) 0.029(8) 0.063(10) 0.015(7) -0.016(8) -0.003(7)
C9 0.055(10) 0.064(11) 0.060(10) -0.031(8) 0.001(8) -0.005(8)
C7 0.077(12) 0.061(11) 0.053(10) -0.007(9) 0.018(9) -0.031(10)
C111 0.081(12) 0.031(7) 0.059(9) 0.012(7) -0.003(8) -0.001(8)
C71 0.060(11) 0.055(10) 0.072(11) 0.009(9) 0.005(9) -0.016(9)
C11 0.058(10) 0.035(8) 0.057(9) 0.004(7) -0.002(7) -0.002(7)
C101 0.099(14) 0.053(10) 0.071(11) 0.000(9) 0.001(10) -0.002(10)
C10 0.089(13) 0.044(9) 0.076(11) -0.007(9) 0.012(9) -0.008(9)
C91 0.055(10) 0.079(12) 0.067(10) -0.010(9) -0.007(8) -0.049(9)
O14 0.053(6) 0.040(6) 0.058(6) 0.004(5) 0.008(5) -0.002(5)
O13 0.056(6) 0.037(6) 0.059(6) 0.002(5) 0.001(4) -0.005(5)
O131 0.061(6) 0.045(6) 0.048(6) 0.007(5) 0.007(5) -0.002(5)
O141 0.073(7) 0.038(5) 0.042(6) 0.005(5) 0.007(5) 0.003(5)
Cl1 0.082(3) 0.070(3) 0.059(3) -0.014(2) 0.014(2) -0.020(2)
O41A 0.178(18) 0.168(29) 0.059(16) 0.023(17) 0.034(13) -0.059(20)
O42 0.168(17) 0.110(13) 0.205(18) -0.018(13) 0.048(13) 0.035(12)
O43 0.178(16) 0.168(15) 0.108(11) -0.073(11) 0.003(10) -0.077(13)
O44 0.076(9) 0.105(10) 0.141(12) 0.044(9) 0.013(8) -0.023(8)
O41B 0.178(18) 0.168(29) 0.059(16) 0.023(17) 0.034(13) -0.059(20)
Cl2 0.063(3) 0.063(3) 0.072(3) 0.006(2) -0.002(2) 0.014(2)
O31A 0.137(33) 0.066(23) 0.082(10) -0.021(16) -0.001(19) 0.044(20)
O32A 0.116(26) 0.073(10) 0.052(12) -0.007(9) 0.028(13) 0.046(15)
O33A 0.057(18) 0.216(30) 0.154(16) -0.082(19) -0.035(14) 0.025(18)
O34A 0.156(29) 0.076(22) 0.132(18) 0.004(19) 0.037(17) -0.018(18)
O31B 0.137(33) 0.066(23) 0.082(10) -0.021(16) -0.001(19) 0.044(20)
O32B 0.116(26) 0.073(10) 0.052(12) -0.007(9) 0.028(13) 0.046(15)
O33B 0.057(18) 0.216(30) 0.154(16) -0.082(19) -0.035(14) 0.025(18)
O34B 0.156(29) 0.076(22) 0.132(18) 0.004(19) 0.037(17) -0.018(18)

loop_
_atom_site_label
_atom_site_type_symbol
_atom_site_fract_x
_atom_site_fract_y
_atom_site_fract_z
_atom_site_U_iso_or_equiv
_atom_site_thermal_displace_type
_atom_site_occupancy
_atom_site_calc_flag
_atom_site_refinement_flags
_atom_site_disorder_group
Cu1 Cu 0.47598(7) 0.1350(2) 0.12990(6) 0.0489(5) Uani 1 d . .
Cu2 Cu 0.61205(6) -0.0043(2) 0.22955(6) 0.0493(5) Uani 1 d . .
N81 N 0.6654(5) 0.1667(14) 0.2316(4) 0.052(3) Uani 1 d . .
N11 N 0.6556(4) -0.1008(14) 0.1774(4) 0.050(3) Uani 1 d . .
C21 C 0.6974(5) -0.0110(23) 0.1712(6) 0.062(4) Uani 1 d . .
C31 C 0.7331(6) -0.0569(24) 0.1391(7) 0.078(5) Uani 1 d . .
H31A H 0.7608(6) 0.0110(24) 0.1338(7) 0.094 Uiso 1 calc R .
C41 C 0.7269(7) -0.2065(27) 0.1148(7) 0.086(6) Uani 1 d . .
H41A H 0.7525(7) -0.2448(27) 0.0949(7) 0.103 Uiso 1 calc R .
C51 C 0.6853(7) -0.3018(23) 0.1183(6) 0.079(5) Uani 1 d . .
H51A H 0.6801(7) -0.3998(23) 0.0998(6) 0.095 Uiso 1 calc R .
C61 C 0.6510(6) -0.2422(18) 0.1515(6) 0.058(4) Uani 1 d . .
H61A H 0.6224(6) -0.3064(18) 0.1561(6) 0.069 Uiso 1 calc R .
N1 N 0.4192(4) 0.2246(16) 0.0858(4) 0.051(3) Uani 1 d . .
C2 C 0.4090(6) 0.1280(22) 0.0453(5) 0.057(4) Uani 1 d . .
C3 C 0.3705(7) 0.1629(25) 0.0113(6) 0.078(5) Uani 1 d . .
H3A H 0.3631(7) 0.0914(25) -0.0157(6) 0.094 Uiso 1 calc R .
C4 C 0.3437(7) 0.3023(28) 0.0179(7) 0.089(6) Uani 1 d . .
H4A H 0.3175(7) 0.3285(28) -0.0049(7) 0.107 Uiso 1 calc R .
C5 C 0.3544(6) 0.4080(23) 0.0581(7) 0.075(5) Uani 1 d . .
H5A H 0.3363(6) 0.5065(23) 0.0627(7) 0.091 Uiso 1 calc R .
C6 C 0.3935(6) 0.3603(22) 0.0916(5) 0.059(4) Uani 1 d . .
H6A H 0.4014(6) 0.4288(22) 0.1192(5) 0.071 Uiso 1 calc R .
N8 N 0.4751(5) -0.0448(13) 0.0773(5) 0.052(3) Uani 1 d . .
C12 C 0.5261(5) -0.1239(17) 0.1879(6) 0.047(3) Uani 1 d . .
C121 C 0.5587(5) 0.2568(17) 0.2826(6) 0.049(4) Uani 1 d . .
C9 C 0.5091(6) -0.1875(19) 0.0776(6) 0.060(4) Uani 1 d . .
H9A H 0.5433(6) -0.1495(19) 0.0841(6) 0.072 Uiso 1 calc R .
H9B H 0.5073(6) -0.2422(19) 0.0449(6) 0.072 Uiso 1 calc R .
C7 C 0.4405(6) -0.0211(21) 0.0424(6) 0.063(4) Uani 1 d . .
H7A H 0.4359(6) -0.0973(21) 0.0161(6) 0.076 Uiso 1 calc R .
C111 C 0.5743(6) 0.3742(17) 0.2415(5) 0.057(4) Uani 1 d . .
H11A H 0.5732(6) 0.3151(17) 0.2095(5) 0.069 Uiso 1 calc R .
H11B H 0.5508(6) 0.4670(17) 0.2388(5) 0.069 Uiso 1 calc R .
C71 C 0.7014(6) 0.1395(20) 0.2021(6) 0.063(4) Uani 1 d . .
H71A H 0.7286(6) 0.2120(20) 0.2005(6) 0.075 Uiso 1 calc R .
C11 C 0.4854(5) -0.2395(16) 0.1694(5) 0.050(4) Uani 1 d . .
H11C H 0.4539(5) -0.1788(16) 0.1678(5) 0.060 Uiso 1 calc R .
H11D H 0.4823(5) -0.3305(16) 0.1934(5) 0.060 Uiso 1 calc R .
C101 C 0.6260(7) 0.4413(20) 0.2519(6) 0.074(5) Uani 1 d . .
H10A H 0.6245(7) 0.5238(20) 0.2788(6) 0.089 Uiso 1 calc R .
H10B H 0.6365(7) 0.4996(20) 0.2220(6) 0.089 Uiso 1 calc R .
C10 C 0.4946(7) -0.3119(18) 0.1184(6) 0.069(5) Uani 1 d . .
H10C H 0.4645(7) -0.3705(18) 0.1066(6) 0.083 Uiso 1 calc R .
H10D H 0.5212(7) -0.3947(18) 0.1222(6) 0.083 Uiso 1 calc R .
C91 C 0.6661(6) 0.3140(20) 0.2669(6) 0.067(5) Uani 1 d . .
H91A H 0.6988(6) 0.3674(20) 0.2667(6) 0.081 Uiso 1 calc R .
H91B H 0.6608(6) 0.2750(20) 0.3009(6) 0.081 Uiso 1 calc R .
O14 O 0.5612(4) -0.1789(11) 0.2183(3) 0.050(2) Uani 1 d . .
O13 O 0.5279(3) 0.0249(11) 0.1719(3) 0.051(2) Uani 1 d . .
O131 O 0.5733(3) 0.1022(11) 0.2813(3) 0.051(2) Uani 1 d . .
O141 O 0.4661(4) 0.3079(11) 0.1811(3) 0.051(2) Uani 1 d . .
Cl1 Cl 0.0912(2) 0.7895(6) 0.0810(2) 0.0703(12) Uani 1 d . .
O41A O 0.0994(44) 0.9485(188) 0.0558(39) 0.134(12) Uani 0.21(6) d P 1
O42 O 0.1082(7) 0.6170(21) 0.0814(7) 0.160(7) Uani 1 d . 1
O43 O 0.1099(7) 0.8622(22) 0.1254(5) 0.152(7) Uani 1 d . 1
O44 O 0.0381(5) 0.7770(16) 0.0807(5) 0.107(4) Uani 1 d . 1
O41B O 0.1078(10) 0.8539(51) 0.0355(11) 0.134(12) Uani 0.79(6) d P 2
Cl2 Cl 0.6737(2) -0.1349(6) 0.3487(2) 0.0662(11) Uani 1 d . .
O31A O 0.6659(20) 0.0385(55) 0.3649(12) 0.095(12) Uani 0.67(7) d P 1
O32A O 0.6729(15) -0.1569(34) 0.2943(10) 0.080(8) Uani 0.68(6) d P 1
O33A O 0.7231(12) -0.1530(47) 0.3678(9) 0.144(12) Uani 0.75(5) d P 1
O34A O 0.6509(15) -0.2967(42) 0.3649(13) 0.120(8) Uani 0.54(2) d P 1
O31B O 0.6428(36) -0.0289(100) 0.3668(29) 0.095(12) Uani 0.33(7) d P 2
O32B O 0.6503(29) -0.1448(84) 0.3039(24) 0.080(8) Uani 0.32(6) d P 2
O33B O 0.6978(37) -0.2409(168) 0.3707(35) 0.144(12) Uani 0.25(5) d P 2
O34B O 0.6300(18) -0.1960(52) 0.3740(16) 0.120(8) Uani 0.46(2) d P 2

loop_
_atom_type_symbol
_atom_type_description
_atom_type_scat_dispersion_real
_atom_type_scat_dispersion_imag
_atom_type_scat_source
C C 0.0033 0.0016 'International Tables Vol C Tables 4.2.6.8 and 6.1.1.4'
H H 0.0000 0.0000 'International Tables Vol C Tables 4.2.6.8 and 6.1.1.4'
N N 0.0061 0.0033 'International Tables Vol C Tables 4.2.6.8 and 6.1.1.4'
O O 0.0106 0.0060 'International Tables Vol C Tables 4.2.6.8 and 6.1.1.4'
Cl Cl 0.1484 0.1585 'International Tables Vol C Tables 4.2.6.8 and 6.1.1.4'
Cu Cu 0.3201 1.2651 'International Tables Vol C Tables 4.2.6.8 and 6.1.1.4'

loop_
_geom_angle_atom_site_label_1
_geom_angle_atom_site_label_2
_geom_angle_atom_site_label_3
_geom_angle
_geom_angle_site_symmetry_1
_geom_angle_site_symmetry_3
_geom_angle_publ_flag
O13 Cu1 O141 91.8(4) . . ?
O13 Cu1 N8 93.7(5) . . ?
O141 Cu1 N8 171.6(5) . . ?
O13 Cu1 N1 174.0(4) . . ?
O141 Cu1 N1 92.0(4) . . ?
N8 Cu1 N1 82.0(5) . . ?
O13 Cu1 O44 91.9(4) . 3_545 ?
O141 Cu1 O44 99.0(5) . 3_545 ?
N8 Cu1 O44 87.1(5) . 3_545 ?
N1 Cu1 O44 92.0(4) . 3_545 ?
O131 Cu2 O14 91.9(4) . . ?
O131 Cu2 N81 94.7(5) . . ?
O14 Cu2 N81 172.5(4) . . ?
O131 Cu2 N11 175.8(5) . . ?
O14 Cu2 N11 92.3(4) . . ?
N81 Cu2 N11 81.1(5) . . ?
C71 N81 C91 121.5(12) . . ?
C71 N81 Cu2 115.0(10) . . ?
C91 N81 Cu2 123.4(9) . . ?
C61 N11 C21 116.9(13) . . ?
C61 N11 Cu2 130.0(10) . . ?
C21 N11 Cu2 112.9(10) . . ?
N11 C21 C31 122.9(16) . . ?
N11 C21 C71 114.5(13) . . ?
C31 C21 C71 122.7(16) . . ?
C21 C31 C41 117.3(16) . . ?
C51 C41 C31 123.0(18) . . ?
C41 C51 C61 114.7(17) . . ?
N11 C61 C51 125.1(15) . . ?
C6 N1 C2 119.0(14) . . ?
C6 N1 Cu1 128.1(11) . . ?
C2 N1 Cu1 112.8(10) . . ?
N1 C2 C3 122.4(16) . . ?
N1 C2 C7 114.2(14) . . ?
C3 C2 C7 123.4(16) . . ?
C4 C3 C2 118.3(17) . . ?
C3 C4 C5 121.0(17) . . ?
C4 C5 C6 116.9(17) . . ?
N1 C6 C5 122.5(16) . . ?
C7 N8 C9 123.0(13) . . ?
C7 N8 Cu1 112.5(10) . . ?
C9 N8 Cu1 124.5(10) . . ?
O13 C12 O14 119.7(13) . . ?
O13 C12 C11 120.4(14) . . ?
O14 C12 C11 119.8(12) . . ?
O141 C121 O131 119.7(12) 2_655 . ?
O141 C121 C111 121.4(12) 2_655 . ?
O131 C121 C111 118.8(14) . . ?
N8 C9 C10 109.7(12) . . ?
N8 C7 C2 118.6(14) . . ?
C101 C111 C121 111.5(12) . . ?
N81 C71 C21 116.4(14) . . ?
C12 C11 C10 113.0(12) . . ?
C111 C101 C91 116.5(13) . . ?
C11 C10 C9 116.3(12) . . ?
N81 C91 C101 111.7(12) . . ?
C12 O14 Cu2 109.6(8) . . ?
C12 O13 Cu1 125.5(9) . . ?
C121 O131 Cu2 127.0(9) . . ?
C121 O141 Cu1 113.1(8) 2_655 . ?
O43 Cl1 O44 111.1(10) . . ?
O43 Cl1 O42 106.8(13) . . ?
O44 Cl1 O42 104.2(10) . . ?
O43 Cl1 O41A 88.3(50) . . ?
O44 Cl1 O41A 103.1(49) . . ?
O42 Cl1 O41A 141.2(57) . . ?
Cl1 O44 Cu1 137.0(8) . 3_455 ?
O33B Cl2 O31B 128.4(54) . . ?
O33B Cl2 O32B 128.3(52) . . ?
O31B Cl2 O32B 95.0(45) . . ?
O33B Cl2 O34B 87.9(63) . . ?
O31B Cl2 O34B 60.6(43) . . ?
O32B Cl2 O34B 92.1(37) . . ?
O33A Cl2 O32A 108.9(19) . . ?
O33A Cl2 O31A 97.6(24) . . ?
O32A Cl2 O31A 114.1(18) . . ?
O33A Cl2 O34A 101.2(21) . . ?
O32A Cl2 O34A 101.0(18) . . ?
O31A Cl2 O34A 131.8(24) . . ?
Cl2 O31B O34B 65.6(35) . . ?
O31B O34B Cl2 53.8(37) . . ?

loop_
_geom_bond_atom_site_label_1
_geom_bond_atom_site_label_2
_geom_bond_distance
_geom_bond_site_symmetry_2
_geom_bond_publ_flag
Cu1 O13 1.950(9) . ?
Cu1 O141 1.958(9) . ?
Cu1 N8 1.998(11) . ?
Cu1 N1 2.008(13) . ?
Cu1 O44 2.427(12) 3_545 ?
Cu2 O131 1.945(9) . ?
Cu2 O14 1.957(9) . ?
Cu2 N81 1.969(11) . ?
Cu2 N11 1.994(11) . ?
N81 C71 1.28(2) . ?
N81 C91 1.50(2) . ?
N11 C61 1.32(2) . ?
N11 C21 1.34(2) . ?
C21 C31 1.35(2) . ?
C21 C71 1.45(2) . ?
C31 C41 1.36(2) . ?
C41 C51 1.35(2) . ?
C51 C61 1.38(2) . ?
N1 C6 1.29(2) . ?
N1 C2 1.34(2) . ?
C2 C3 1.37(2) . ?
C2 C7 1.46(2) . ?
C3 C4 1.34(2) . ?
C4 C5 1.38(2) . ?
C5 C6 1.40(2) . ?
N8 C7 1.29(2) . ?
N8 C9 1.45(2) . ?
C12 O13 1.26(2) . ?
C12 O14 1.29(2) . ?
C12 C11 1.49(2) . ?
C121 O141 1.26(2) 2_655 ?
C121 O131 1.292(15) . ?
C121 C111 1.51(2) . ?
C9 C10 1.53(2) . ?
C111 C101 1.49(2) . ?
C11 C10 1.50(2) . ?
C101 C91 1.51(2) . ?
O141 C121 1.26(2) 2_655 ?
Cl1 O43 1.385(13) . ?
Cl1 O41B 1.40(2) . ?
Cl1 O44 1.419(12) . ?
Cl1 O42 1.45(2) . ?
Cl1 O41A 1.45(11) . ?
O44 Cu1 2.427(12) 3_455 ?
Cl2 O33B 1.20(10) . ?
Cl2 O31B 1.29(7) . ?
Cl2 O32B 1.32(7) . ?
Cl2 O33A 1.40(3) . ?
Cl2 O34B 1.45(4) . ?
Cl2 O32A 1.45(3) . ?
Cl2 O31A 1.46(4) . ?
Cl2 O34A 1.49(3) . ?
O31B O34B 1.39(9) . ?
